data_2229414
loop_
_publ_author_name
'Abdelhamid, Antar A.'
'Mohamed, Shaaban K.'
'Khalilov, Ali N.'
'Gurbanov, Atash V.'
'Ng, Seik Weng'

_publ_section_title
;
 10-(2-Hydroxyethyl)-9-(2-hydroxyphenyl)-3,3,6,6-tetramethyl-1,2,3,4,5,6,7,8,9,10-decahydroacridine-1,8-dione
;
_journal_coeditor_code IM2270
_journal_issue 3
_journal_name_full 'Acta Crystallographica Section E'
_journal_page_first o744
_journal_paper_doi 10.1107/S1600536811006969
_journal_volume 67
_journal_year 2011
_chemical_formula_iupac 'C25 H31 N O4'
_chemical_formula_moiety 'C25 H31 N O4'
_chemical_formula_sum 'C25 H31 N O4'
_chemical_formula_weight 409.51
_chemical_name_systematic
;
10-(2-Hydroxyethyl)-9-(2-hydroxyphenyl)-3,3,6,6-tetramethyl-
1,2,3,4,5,6,7,8,9,10-decahydroacridine-1,8-dione
;
_space_group_IT_number 14
_symmetry_cell_setting monoclinic
_symmetry_space_group_name_Hall '-P 2yn'
_symmetry_space_group_name_H-M 'P 1 21/n 1'
_atom_sites_solution_hydrogens geom
_atom_sites_solution_primary direct
_atom_sites_solution_secondary difmap
_audit_creation_method SHELXL-97
_cell_angle_alpha 90.00
_cell_angle_beta 102.132(3)
_cell_angle_gamma 90.00
_cell_formula_units_Z 4
_cell_length_a 9.7037(2)
_cell_length_b 16.5123(3)
_cell_length_c 13.8847(3)
_cell_measurement_reflns_used 6079
_cell_measurement_temperature 100(2)
_cell_measurement_theta_max 29.4
_cell_measurement_theta_min 2.3
_cell_volume 2175.06(8)
_computing_cell_refinement 'CrysAlis PRO (Agilent, 2010)'
_computing_data_collection 'CrysAlis PRO (Agilent, 2010)'
_computing_data_reduction 'CrysAlis PRO (Agilent, 2010)'
_computing_molecular_graphics 'X-SEED (Barbour, 2001)'
_computing_publication_material 'publCIF (Westrip, 2010)'
_computing_structure_refinement 'SHELXL97 (Sheldrick, 2008)'
_computing_structure_solution 'SHELXS97 (Sheldrick, 2008)'
_diffrn_ambient_temperature 100(2)
_diffrn_detector_area_resol_mean 10.4041
_diffrn_measured_fraction_theta_full 0.986
_diffrn_measured_fraction_theta_max 0.986
_diffrn_measurement_device_type 'Agilent SuperNova Dual diffractometer with an Atlas detector'
_diffrn_measurement_method \w
_diffrn_radiation_monochromator Mirror
_diffrn_radiation_source 'SuperNova (Mo) X-ray Source'
_diffrn_radiation_type MoK\a
_diffrn_radiation_wavelength 0.71073
_diffrn_reflns_av_R_equivalents 0.0424
_diffrn_reflns_av_sigmaI/netI 0.0439
_diffrn_reflns_limit_h_max 12
_diffrn_reflns_limit_h_min -12
_diffrn_reflns_limit_k_max 21
_diffrn_reflns_limit_k_min -21
_diffrn_reflns_limit_l_max 18
_diffrn_reflns_limit_l_min -18
_diffrn_reflns_number 19082
_diffrn_reflns_theta_full 27.50
_diffrn_reflns_theta_max 27.50
_diffrn_reflns_theta_min 2.35
_diffrn_standards_decay_% 0
_diffrn_standards_interval_count 0
_diffrn_standards_interval_time 0
_diffrn_standards_number 0
_exptl_absorpt_coefficient_mu 0.084
_exptl_absorpt_correction_T_max 0.9875
_exptl_absorpt_correction_T_min 0.9793
_exptl_absorpt_correction_type multi-scan
_exptl_absorpt_process_details '(CrysAlis PRO; Agilent, 2010)'
_exptl_crystal_colour 'Light yellow'
_exptl_crystal_density_diffrn 1.251
_exptl_crystal_density_method 'not measured'
_exptl_crystal_description 'Irregular block'
_exptl_crystal_F_000 880
_exptl_crystal_size_max 0.25
_exptl_crystal_size_mid 0.20
_exptl_crystal_size_min 0.15
_refine_diff_density_max 0.273
_refine_diff_density_min -0.262
_refine_ls_extinction_method none
_refine_ls_goodness_of_fit_ref 1.029
_refine_ls_hydrogen_treatment mixed
_refine_ls_matrix_type full
_refine_ls_number_parameters 279
_refine_ls_number_reflns 4915
_refine_ls_number_restraints 2
_refine_ls_restrained_S_all 1.029
_refine_ls_R_factor_all 0.0673
_refine_ls_R_factor_gt 0.0476
_refine_ls_shift/su_max 0.001
_refine_ls_shift/su_mean 0.001
_refine_ls_structure_factor_coef Fsqd
_refine_ls_weighting_details 'calc w=1/[\s^2^(Fo^2^)+(0.0517P)^2^+0.8053P] where P=(Fo^2^+2Fc^2^)/3'
_refine_ls_weighting_scheme calc
_refine_ls_wR_factor_gt 0.1086
_refine_ls_wR_factor_ref 0.1234
_reflns_number_gt 3770
_reflns_number_total 4915
_reflns_threshold_expression I>2\s(I)
_cod_data_source_file im2270.cif
_cod_data_source_block I
_cod_original_sg_symbol_H-M 'P 21/n'
_cod_database_code 2229414
_cod_database_fobs_code 2229414

loop_
_symmetry_equiv_pos_as_xyz
'x, y, z'
'-x+1/2, y+1/2, -z+1/2'
'-x, -y, -z'
'x-1/2, -y-1/2, z-1/2'

loop_
_atom_site_type_symbol
_atom_site_label
_atom_site_fract_x
_atom_site_fract_y
_atom_site_fract_z
_atom_site_U_iso_or_equiv
_atom_site_adp_type
_atom_site_calc_flag
_atom_site_refinement_flags
_atom_site_occupancy
_atom_site_disorder_assembly
_atom_site_disorder_group
O O1 0.48778(12) 0.25598(7) 0.49186(8) 0.0245(3) Uani d D 1 . .
O O2 0.71758(12) 0.26499(7) 0.63474(8) 0.0239(3) Uani d . 1 . .
O O3 0.32877(12) 0.07916(7) 0.64843(8) 0.0252(3) Uani d . 1 . .
O O4 0.36042(14) 0.44954(8) 0.90598(10) 0.0357(3) Uani d D 1 . .
N N1 0.45983(13) 0.28498(7) 0.88782(9) 0.0174(3) Uani d . 1 . .
C C1 0.37807(16) 0.29121(9) 0.52419(11) 0.0198(3) Uani d . 1 . .
C C2 0.28360(17) 0.33708(10) 0.45699(12) 0.0242(4) Uani d . 1 . .
H H2 0.2980 0.3443 0.3919 0.029 Uiso calc R 1 . .
C C3 0.16843(17) 0.37236(10) 0.48466(12) 0.0245(4) Uani d . 1 . .
H H3 0.1030 0.4030 0.4382 0.029 Uiso calc R 1 . .
C C4 0.14843(17) 0.36311(9) 0.57997(12) 0.0232(4) Uani d . 1 . .
H H4A 0.0701 0.3878 0.5993 0.028 Uiso calc R 1 . .
C C5 0.24353(16) 0.31759(9) 0.64673(11) 0.0201(3) Uani d . 1 . .
H H5 0.2297 0.3118 0.7121 0.024 Uiso calc R 1 . .
C C6 0.35895(16) 0.28008(9) 0.62057(11) 0.0181(3) Uani d . 1 . .
C C7 0.46282(16) 0.22884(9) 0.69374(11) 0.0173(3) Uani d . 1 . .
H H7 0.5066 0.1884 0.6557 0.021 Uiso calc R 1 . .
C C8 0.57885(16) 0.27978(9) 0.75365(11) 0.0182(3) Uani d . 1 . .
C C9 0.70525(17) 0.29325(9) 0.71557(11) 0.0195(3) Uani d . 1 . .
C C10 0.82323(16) 0.34044(9) 0.77743(12) 0.0212(3) Uani d . 1 . .
H H10A 0.8826 0.3637 0.7344 0.025 Uiso calc R 1 . .
H H10B 0.8828 0.3034 0.8247 0.025 Uiso calc R 1 . .
C C11 0.76993(17) 0.40884(9) 0.83440(12) 0.0216(3) Uani d . 1 . .
C C12 0.67029(16) 0.37278(9) 0.89612(11) 0.0204(3) Uani d . 1 . .
H H12A 0.7278 0.3468 0.9554 0.024 Uiso calc R 1 . .
H H12B 0.6167 0.4175 0.9186 0.024 Uiso calc R 1 . .
C C13 0.56744(16) 0.31146(9) 0.84253(11) 0.0173(3) Uani d . 1 . .
C C14 0.69201(19) 0.47206(10) 0.76251(13) 0.0298(4) Uani d . 1 . .
H H14A 0.7563 0.4945 0.7236 0.045 Uiso calc R 1 . .
H H14B 0.6581 0.5156 0.7995 0.045 Uiso calc R 1 . .
H H14C 0.6117 0.4465 0.7184 0.045 Uiso calc R 1 . .
C C15 0.89404(18) 0.44878(10) 0.90356(13) 0.0273(4) Uani d . 1 . .
H H15A 0.9575 0.4726 0.8649 0.041 Uiso calc R 1 . .
H H15B 0.9452 0.4081 0.9487 0.041 Uiso calc R 1 . .
H H15C 0.8592 0.4913 0.9415 0.041 Uiso calc R 1 . .
C C16 0.43798(17) 0.32332(9) 0.97968(11) 0.0204(3) Uani d . 1 . .
H H16A 0.5266 0.3500 1.0131 0.025 Uiso calc R 1 . .
H H16B 0.4154 0.2808 1.0243 0.025 Uiso calc R 1 . .
C C17 0.32055(19) 0.38537(10) 0.96141(12) 0.0266(4) Uani d . 1 . .
H H17A 0.2323 0.3602 0.9249 0.032 Uiso calc R 1 . .
H H17B 0.3039 0.4060 1.0249 0.032 Uiso calc R 1 . .
C C18 0.38348(16) 0.21533(9) 0.85240(11) 0.0169(3) Uani d . 1 . .
C C19 0.29342(16) 0.17702(9) 0.91636(11) 0.0195(3) Uani d . 1 . .
H H19A 0.2381 0.2200 0.9405 0.023 Uiso calc R 1 . .
H H19B 0.3559 0.1523 0.9745 0.023 Uiso calc R 1 . .
C C20 0.19150(17) 0.11202(9) 0.86392(11) 0.0203(3) Uani d . 1 . .
C C21 0.27110(18) 0.05689(9) 0.80557(12) 0.0236(4) Uani d . 1 . .
H H21A 0.3488 0.0292 0.8514 0.028 Uiso calc R 1 . .
H H21B 0.2063 0.0150 0.7708 0.028 Uiso calc R 1 . .
C C22 0.33022(16) 0.10522(9) 0.73201(11) 0.0193(3) Uani d . 1 . .
C C23 0.39203(16) 0.18370(9) 0.76380(11) 0.0179(3) Uani d . 1 . .
C C24 0.13741(18) 0.06237(10) 0.94152(13) 0.0259(4) Uani d . 1 . .
H H24A 0.0883 0.0981 0.9795 0.039 Uiso calc R 1 . .
H H24B 0.2172 0.0365 0.9859 0.039 Uiso calc R 1 . .
H H24C 0.0722 0.0207 0.9088 0.039 Uiso calc R 1 . .
C C25 0.06713(17) 0.15154(10) 0.79316(12) 0.0238(4) Uani d . 1 . .
H H25A 0.1023 0.1835 0.7439 0.036 Uiso calc R 1 . .
H H25B 0.0162 0.1870 0.8303 0.036 Uiso calc R 1 . .
H H25C 0.0033 0.1094 0.7600 0.036 Uiso calc R 1 . .
H H1 0.5572(17) 0.2508(14) 0.5393(12) 0.051(7) Uiso d D 1 . .
H H4 0.2939(18) 0.4842(11) 0.8949(16) 0.053(7) Uiso d D 1 . .

loop_
_atom_site_aniso_label
_atom_site_aniso_U_11
_atom_site_aniso_U_22
_atom_site_aniso_U_33
_atom_site_aniso_U_12
_atom_site_aniso_U_13
_atom_site_aniso_U_23
O1 0.0232(6) 0.0345(7) 0.0163(6) -0.0009(5) 0.0056(5) -0.0008(5)
O2 0.0219(6) 0.0323(6) 0.0188(6) -0.0007(5) 0.0074(5) -0.0029(5)
O3 0.0310(7) 0.0246(6) 0.0225(6) -0.0054(5) 0.0110(5) -0.0070(5)
O4 0.0373(8) 0.0282(7) 0.0454(8) 0.0109(6) 0.0175(6) 0.0102(6)
N1 0.0183(7) 0.0202(6) 0.0141(6) 0.0011(5) 0.0040(5) -0.0022(5)
C1 0.0210(8) 0.0203(8) 0.0181(7) -0.0056(6) 0.0041(6) -0.0021(6)
C2 0.0262(9) 0.0266(8) 0.0181(8) -0.0098(7) 0.0009(7) 0.0014(7)
C3 0.0218(8) 0.0229(8) 0.0244(8) -0.0047(7) -0.0049(7) 0.0027(7)
C4 0.0208(8) 0.0212(8) 0.0261(8) -0.0010(7) 0.0013(7) -0.0031(7)
C5 0.0213(8) 0.0196(8) 0.0190(8) -0.0039(6) 0.0034(6) -0.0027(6)
C6 0.0191(8) 0.0170(7) 0.0170(7) -0.0059(6) 0.0007(6) -0.0024(6)
C7 0.0186(8) 0.0193(7) 0.0151(7) -0.0003(6) 0.0057(6) -0.0021(6)
C8 0.0184(8) 0.0186(7) 0.0174(7) 0.0020(6) 0.0036(6) 0.0015(6)
C9 0.0201(8) 0.0203(8) 0.0182(8) 0.0035(6) 0.0039(6) 0.0024(6)
C10 0.0187(8) 0.0245(8) 0.0204(8) -0.0006(7) 0.0044(6) 0.0013(7)
C11 0.0209(8) 0.0203(8) 0.0230(8) -0.0012(6) 0.0029(7) -0.0004(7)
C12 0.0193(8) 0.0219(8) 0.0191(8) 0.0024(6) 0.0020(6) -0.0032(6)
C13 0.0167(8) 0.0174(7) 0.0172(7) 0.0039(6) 0.0024(6) 0.0012(6)
C14 0.0313(10) 0.0240(8) 0.0322(9) 0.0013(7) 0.0021(8) 0.0045(7)
C15 0.0231(9) 0.0280(9) 0.0305(9) -0.0042(7) 0.0048(7) -0.0041(7)
C16 0.0243(8) 0.0234(8) 0.0144(7) 0.0007(7) 0.0058(6) -0.0040(6)
C17 0.0338(10) 0.0248(8) 0.0244(8) 0.0055(7) 0.0132(7) -0.0010(7)
C18 0.0154(7) 0.0170(7) 0.0179(7) 0.0033(6) 0.0026(6) 0.0010(6)
C19 0.0218(8) 0.0223(8) 0.0152(7) 0.0017(6) 0.0059(6) -0.0003(6)
C20 0.0220(8) 0.0204(8) 0.0201(8) -0.0011(6) 0.0080(7) 0.0008(6)
C21 0.0286(9) 0.0186(8) 0.0257(8) 0.0004(7) 0.0105(7) -0.0003(7)
C22 0.0188(8) 0.0201(7) 0.0196(7) 0.0026(6) 0.0057(6) -0.0005(6)
C23 0.0179(8) 0.0185(7) 0.0176(7) 0.0025(6) 0.0047(6) 0.0004(6)
C24 0.0299(9) 0.0240(8) 0.0268(8) -0.0012(7) 0.0127(7) 0.0031(7)
C25 0.0208(8) 0.0281(8) 0.0230(8) -0.0031(7) 0.0058(7) 0.0000(7)

loop_
_atom_type_symbol
_atom_type_description
_atom_type_scat_dispersion_real
_atom_type_scat_dispersion_imag
_atom_type_scat_source
C C 0.0033 0.0016 'International Tables Vol C Tables 4.2.6.8 and 6.1.1.4'
H H 0.0000 0.0000 'International Tables Vol C Tables 4.2.6.8 and 6.1.1.4'
N N 0.0061 0.0033 'International Tables Vol C Tables 4.2.6.8 and 6.1.1.4'
O O 0.0106 0.0060 'International Tables Vol C Tables 4.2.6.8 and 6.1.1.4'

loop_
_geom_angle_atom_site_label_1
_geom_angle_atom_site_label_2
_geom_angle_atom_site_label_3
_geom_angle_site_symmetry_1
_geom_angle_site_symmetry_3
_geom_angle
_geom_angle_publ_flag
C1 O1 H1 . . 109.6(16) ?
C17 O4 H4 . . 108.6(15) ?
C13 N1 C18 . . 119.28(12) ?
C13 N1 C16 . . 120.69(12) ?
C18 N1 C16 . . 119.57(12) ?
O1 C1 C2 . . 117.44(14) ?
O1 C1 C6 . . 121.71(14) ?
C2 C1 C6 . . 120.83(15) ?
C3 C2 C1 . . 120.06(15) ?
C3 C2 H2 . . 120.0 ?
C1 C2 H2 . . 120.0 ?
C2 C3 C4 . . 120.13(16) ?
C2 C3 H3 . . 119.9 ?
C4 C3 H3 . . 119.9 ?
C5 C4 C3 . . 119.46(15) ?
C5 C4 H4A . . 120.3 ?
C3 C4 H4A . . 120.3 ?
C4 C5 C6 . . 121.74(15) ?
C4 C5 H5 . . 119.1 ?
C6 C5 H5 . . 119.1 ?
C5 C6 C1 . . 117.76(14) ?
C5 C6 C7 . . 121.80(13) ?
C1 C6 C7 . . 120.43(14) ?
C23 C7 C8 . . 108.04(12) ?
C23 C7 C6 . . 112.22(12) ?
C8 C7 C6 . . 111.70(12) ?
C23 C7 H7 . . 108.2 ?
C8 C7 H7 . . 108.3 ?
C6 C7 H7 . . 108.2 ?
C13 C8 C9 . . 120.37(14) ?
C13 C8 C7 . . 121.27(13) ?
C9 C8 C7 . . 118.35(13) ?
O2 C9 C8 . . 121.33(14) ?
O2 C9 C10 . . 120.38(14) ?
C8 C9 C10 . . 118.27(13) ?
C9 C10 C11 . . 112.33(13) ?
C9 C10 H10A . . 109.1 ?
C11 C10 H10A . . 109.1 ?
C9 C10 H10B . . 109.1 ?
C11 C10 H10B . . 109.1 ?
H10A C10 H10B . . 107.9 ?
C15 C11 C14 . . 109.44(14) ?
C15 C11 C10 . . 109.70(13) ?
C14 C11 C10 . . 109.92(13) ?
C15 C11 C12 . . 108.79(13) ?
C14 C11 C12 . . 110.17(13) ?
C10 C11 C12 . . 108.80(12) ?
C13 C12 C11 . . 114.45(12) ?
C13 C12 H12A . . 108.6 ?
C11 C12 H12A . . 108.6 ?
C13 C12 H12B . . 108.6 ?
C11 C12 H12B . . 108.6 ?
H12A C12 H12B . . 107.6 ?
C8 C13 N1 . . 119.79(14) ?
C8 C13 C12 . . 122.23(13) ?
N1 C13 C12 . . 117.95(13) ?
C11 C14 H14A . . 109.5 ?
C11 C14 H14B . . 109.5 ?
H14A C14 H14B . . 109.5 ?
C11 C14 H14C . . 109.5 ?
H14A C14 H14C . . 109.5 ?
H14B C14 H14C . . 109.5 ?
C11 C15 H15A . . 109.5 ?
C11 C15 H15B . . 109.5 ?
H15A C15 H15B . . 109.5 ?
C11 C15 H15C . . 109.5 ?
H15A C15 H15C . . 109.5 ?
H15B C15 H15C . . 109.5 ?
N1 C16 C17 . . 112.62(13) ?
N1 C16 H16A . . 109.1 ?
C17 C16 H16A . . 109.1 ?
N1 C16 H16B . . 109.1 ?
C17 C16 H16B . . 109.1 ?
H16A C16 H16B . . 107.8 ?
O4 C17 C16 . . 108.47(13) ?
O4 C17 H17A . . 110.0 ?
C16 C17 H17A . . 110.0 ?
O4 C17 H17B . . 110.0 ?
C16 C17 H17B . . 110.0 ?
H17A C17 H17B . . 108.4 ?
C23 C18 N1 . . 120.45(13) ?
C23 C18 C19 . . 121.74(14) ?
N1 C18 C19 . . 117.81(12) ?
C18 C19 C20 . . 114.13(12) ?
C18 C19 H19A . . 108.7 ?
C20 C19 H19A . . 108.7 ?
C18 C19 H19B . . 108.7 ?
C20 C19 H19B . . 108.7 ?
H19A C19 H19B . . 107.6 ?
C24 C20 C21 . . 109.84(13) ?
C24 C20 C25 . . 109.79(13) ?
C21 C20 C25 . . 109.31(13) ?
C24 C20 C19 . . 108.81(13) ?
C21 C20 C19 . . 108.68(13) ?
C25 C20 C19 . . 110.39(13) ?
C22 C21 C20 . . 110.56(13) ?
C22 C21 H21A . . 109.5 ?
C20 C21 H21A . . 109.5 ?
C22 C21 H21B . . 109.5 ?
C20 C21 H21B . . 109.5 ?
H21A C21 H21B . . 108.1 ?
O3 C22 C23 . . 121.15(14) ?
O3 C22 C21 . . 121.56(14) ?
C23 C22 C21 . . 117.28(13) ?
C18 C23 C22 . . 121.21(13) ?
C18 C23 C7 . . 121.36(14) ?
C22 C23 C7 . . 117.42(13) ?
C20 C24 H24A . . 109.5 ?
C20 C24 H24B . . 109.5 ?
H24A C24 H24B . . 109.5 ?
C20 C24 H24C . . 109.5 ?
H24A C24 H24C . . 109.5 ?
H24B C24 H24C . . 109.5 ?
C20 C25 H25A . . 109.5 ?
C20 C25 H25B . . 109.5 ?
H25A C25 H25B . . 109.5 ?
C20 C25 H25C . . 109.5 ?
H25A C25 H25C . . 109.5 ?
H25B C25 H25C . . 109.5 ?

loop_
_geom_bond_atom_site_label_1
_geom_bond_atom_site_label_2
_geom_bond_site_symmetry_2
_geom_bond_distance
_geom_bond_publ_flag
O1 C1 . 1.3690(19) ?
O1 H1 . 0.841(10) ?
O2 C9 . 1.2442(18) ?
O3 C22 . 1.2349(18) ?
O4 C17 . 1.411(2) ?
O4 H4 . 0.852(9) ?
N1 C13 . 1.3975(19) ?
N1 C18 . 1.400(2) ?
N1 C16 . 1.4785(18) ?
C1 C2 . 1.388(2) ?
C1 C6 . 1.401(2) ?
C2 C3 . 1.384(2) ?
C2 H2 . 0.9500 ?
C3 C4 . 1.386(2) ?
C3 H3 . 0.9500 ?
C4 C5 . 1.384(2) ?
C4 H4A . 0.9500 ?
C5 C6 . 1.393(2) ?
C5 H5 . 0.9500 ?
C6 C7 . 1.528(2) ?
C7 C23 . 1.502(2) ?
C7 C8 . 1.508(2) ?
C7 H7 . 1.0000 ?
C8 C13 . 1.366(2) ?
C8 C9 . 1.451(2) ?
C9 C10 . 1.497(2) ?
C10 C11 . 1.530(2) ?
C10 H10A . 0.9900 ?
C10 H10B . 0.9900 ?
C11 C15 . 1.524(2) ?
C11 C14 . 1.530(2) ?
C11 C12 . 1.540(2) ?
C12 C13 . 1.504(2) ?
C12 H12A . 0.9900 ?
C12 H12B . 0.9900 ?
C14 H14A . 0.9800 ?
C14 H14B . 0.9800 ?
C14 H14C . 0.9800 ?
C15 H15A . 0.9800 ?
C15 H15B . 0.9800 ?
C15 H15C . 0.9800 ?
C16 C17 . 1.514(2) ?
C16 H16A . 0.9900 ?
C16 H16B . 0.9900 ?
C17 H17A . 0.9900 ?
C17 H17B . 0.9900 ?
C18 C23 . 1.355(2) ?
C18 C19 . 1.510(2) ?
C19 C20 . 1.535(2) ?
C19 H19A . 0.9900 ?
C19 H19B . 0.9900 ?
C20 C24 . 1.532(2) ?
C20 C21 . 1.531(2) ?
C20 C25 . 1.533(2) ?
C21 C22 . 1.502(2) ?
C21 H21A . 0.9900 ?
C21 H21B . 0.9900 ?
C22 C23 . 1.457(2) ?
C24 H24A . 0.9800 ?
C24 H24B . 0.9800 ?
C24 H24C . 0.9800 ?
C25 H25A . 0.9800 ?
C25 H25B . 0.9800 ?
C25 H25C . 0.9800 ?

loop_
_geom_hbond_atom_site_label_D
_geom_hbond_atom_site_label_H
_geom_hbond_atom_site_label_A
_geom_hbond_site_symmetry_A
_geom_hbond_distance_DH
_geom_hbond_distance_HA
_geom_hbond_distance_DA
_geom_hbond_angle_DHA
_geom_hbond_publ_flag
O1 H1 O2 . 0.840(10) 1.840(10) 2.659(2) 166(2) yes
O4 H4 O3 2_556 0.850(10) 1.980(10) 2.818(2) 166(2) yes

loop_
_cod_related_entry_id
_cod_related_entry_database
_cod_related_entry_code
1 ChemSpider 1465374
